data_7049563
loop_
_publ_author_name
'Shen, Kaiji'
'Diskin-Posner, Yael'
'Shimon, Linda J. W.'
'Leitus, Gregory'
'Carmieli, Raanan'
'Neumann, Ronny'

_publ_section_title
;
 Aerobic oxygenation catalyzed by first row transition metal complexes
 coordinated by tetradentate mono-carbon bridged bis-phenanthroline
 ligands: intra- versus intermolecular carbon-hydrogen bond activation.
;
_journal_issue 19
_journal_name_full 'Dalton transactions (Cambridge, England : 2003)'
_journal_page_first 6396
_journal_page_last 6407
_journal_paper_doi 10.1039/c9dt00828d
_journal_volume 48
_journal_year 2019
_chemical_formula_moiety 'C31 H27 Cu N5, 2(F6 P)'
_chemical_formula_sum 'C31 H27 Cu F12 N5 P2'
_chemical_formula_weight 823.05
_space_group_crystal_system monoclinic
_space_group_IT_number 14
_space_group_name_Hall '-P 2ybc'
_space_group_name_H-M_alt 'P 1 21/c 1'
_symmetry_space_group_name_Hall '-P 2ybc'
_symmetry_space_group_name_H-M 'P 1 21/c 1'
_atom_sites_solution_hydrogens geom
_audit_creation_method SHELXL-2016/4
_audit_update_record
;
2018-12-02 deposited with the CCDC.    2019-04-03 downloaded from the CCDC.
;
_cell_angle_alpha 90
_cell_angle_beta 98.1160(10)
_cell_angle_gamma 90
_cell_formula_units_Z 4
_cell_length_a 14.57750(10)
_cell_length_b 13.19210(10)
_cell_length_c 16.69720(10)
_cell_measurement_reflns_used 24205
_cell_measurement_temperature 100(2)
_cell_measurement_theta_max 79.5920
_cell_measurement_theta_min 5.0380
_cell_volume 3178.84(4)
_computing_cell_refinement 'CrysAlisPro 1.171.39.4c (Rigaku OD, 2015)'
_computing_data_collection 'CrysAlisPro 1.171.39.4c (Rigaku OD, 2015)'
_computing_data_reduction 'CrysAlisPro 1.171.39.4c (Rigaku OD, 2015)'
_computing_structure_refinement 'SHELXL-2016/4 (Sheldrick, 2016)'
_computing_structure_solution 'SHELXT 2014/5 (Sheldrick, 2014)'
_diffrn_ambient_temperature 100(2)
_diffrn_measured_fraction_theta_full 0.998
_diffrn_measured_fraction_theta_max 0.989
_diffrn_measurement_device_type 'Rigaku XtaLAB Pro: Kappa dual home/near'
_diffrn_measurement_method 'omega scans'
_diffrn_radiation_type CuK\a
_diffrn_radiation_wavelength 1.54184
_diffrn_reflns_av_R_equivalents 0.0339
_diffrn_reflns_av_unetI/netI 0.0279
_diffrn_reflns_Laue_measured_fraction_full 0.998
_diffrn_reflns_Laue_measured_fraction_max 0.989
_diffrn_reflns_limit_h_max 18
_diffrn_reflns_limit_h_min -17
_diffrn_reflns_limit_k_max 16
_diffrn_reflns_limit_k_min -16
_diffrn_reflns_limit_l_max 20
_diffrn_reflns_limit_l_min -21
_diffrn_reflns_number 41621
_diffrn_reflns_point_group_measured_fraction_full 0.998
_diffrn_reflns_point_group_measured_fraction_max 0.989
_diffrn_reflns_theta_full 67.684
_diffrn_reflns_theta_max 80.139
_diffrn_reflns_theta_min 4.288
_diffrn_source 'fine-focus sealed X-ray tube'
_exptl_absorpt_coefficient_mu 2.878
_exptl_absorpt_correction_T_max 1.00000
_exptl_absorpt_correction_T_min 0.78381
_exptl_absorpt_correction_type multi-scan
_exptl_absorpt_process_details
;
CrysAlisPro 1.171.39.4c (Rigaku Oxford Diffraction, 2015)
Empirical absorption correction using spherical harmonics,
 implemented in SCALE3 ABSPACK scaling algorithm.
;
_exptl_crystal_colour blue-green
_exptl_crystal_density_diffrn 1.720
_exptl_crystal_description prism
_exptl_crystal_F_000 1660
_exptl_crystal_size_max 0.120
_exptl_crystal_size_mid 0.080
_exptl_crystal_size_min 0.060
_refine_diff_density_max 0.651
_refine_diff_density_min -0.554
_refine_diff_density_rms 0.082
_refine_ls_extinction_method none
_refine_ls_goodness_of_fit_ref 1.107
_refine_ls_hydrogen_treatment constr
_refine_ls_matrix_type full
_refine_ls_number_parameters 462
_refine_ls_number_reflns 6869
_refine_ls_number_restraints 0
_refine_ls_restrained_S_all 1.107
_refine_ls_R_factor_all 0.0507
_refine_ls_R_factor_gt 0.0484
_refine_ls_shift/su_max 0.031
_refine_ls_shift/su_mean 0.001
_refine_ls_structure_factor_coef Fsqd
_refine_ls_weighting_details 'w=1/[\s^2^(Fo^2^)+(0.0736P)^2^+3.6431P] where P=(Fo^2^+2Fc^2^)/3'
_refine_ls_weighting_scheme calc
_refine_ls_wR_factor_gt 0.1367
_refine_ls_wR_factor_ref 0.1386
_reflns_Friedel_coverage 0.000
_reflns_number_gt 6376
_reflns_number_total 6869
_reflns_threshold_expression 'I > 2\s(I)'
_cod_data_source_file c9dt00828d2.cif
_cod_data_source_block compound3
_cod_depositor_comments 'Adding full bibliography for 7049557--7049569.cif.'
_cod_database_code 7049563
_shelx_shelxl_version_number 2016/4
_shelx_space_group_comment
;
The symmetry employed for this shelxl refinement is uniquely defined
by the following loop, which should always be used as a source of
symmetry information in preference to the above space-group names.
They are only intended as comments.
;
_shelx_estimated_absorpt_t_min 0.724
_shelx_estimated_absorpt_t_max 0.846
_oxdiff_exptl_absorpt_empirical_full_min 0.868
_oxdiff_exptl_absorpt_empirical_full_max 1.338
_oxdiff_exptl_absorpt_empirical_details
;
Empirical correction (ABSPACK) includes:
- Absorption correction using spherical harmonics
- Frame scaling
- Detector area scaling
;

loop_
_space_group_symop_operation_xyz
'x, y, z'
'-x, y+1/2, -z+1/2'
'-x, -y, -z'
'x, -y-1/2, z-1/2'

loop_
_atom_site_label
_atom_site_type_symbol
_atom_site_fract_x
_atom_site_fract_y
_atom_site_fract_z
_atom_site_U_iso_or_equiv
_atom_site_adp_type
_atom_site_occupancy
_atom_site_site_symmetry_order
_atom_site_calc_flag
_atom_site_refinement_flags_posn
_atom_site_refinement_flags_adp
CU01 Cu 0.73989(2) 0.33812(3) 0.46809(2) 0.02305(12) Uani 1 1 d . .
N5 N 0.87729(15) 0.39271(17) 0.53366(13) 0.0316(5) Uani 1 1 d . .
N4 N 0.70389(13) 0.47199(15) 0.41273(12) 0.0237(4) Uani 1 1 d . .
N3 N 0.78293(13) 0.30679(15) 0.36219(12) 0.0233(4) Uani 1 1 d . .
N1 N 0.68510(14) 0.35075(15) 0.57230(12) 0.0255(4) Uani 1 1 d . .
N2 N 0.72667(14) 0.19026(15) 0.48891(12) 0.0247(4) Uani 1 1 d . .
C1 C 0.67750(17) 0.4290(2) 0.62059(15) 0.0292(5) Uani 1 1 d . .
H1 H 0.704574 0.491777 0.608835 0.035 Uiso 1 1 calc R U
C2 C 0.63102(19) 0.4226(2) 0.68840(16) 0.0340(5) Uani 1 1 d . .
H2 H 0.627812 0.479931 0.722354 0.041 Uiso 1 1 calc R U
C3 C 0.59006(19) 0.3326(2) 0.70534(16) 0.0348(6) Uani 1 1 d . .
H3 H 0.556253 0.328065 0.749861 0.042 Uiso 1 1 calc R U
C4 C 0.59850(17) 0.2472(2) 0.65641(15) 0.0301(5) Uani 1 1 d . .
C5 C 0.64887(16) 0.25964(19) 0.59159(14) 0.0260(5) Uani 1 1 d . .
C6 C 0.56079(19) 0.1489(2) 0.66933(17) 0.0350(6) Uani 1 1 d . .
H6 H 0.525634 0.139591 0.712522 0.042 Uiso 1 1 calc R U
C7 C 0.57443(18) 0.0691(2) 0.62096(17) 0.0340(6) Uani 1 1 d . .
H7 H 0.546509 0.005652 0.629522 0.041 Uiso 1 1 calc R U
C8 C 0.63041(17) 0.0790(2) 0.55705(15) 0.0296(5) Uani 1 1 d . .
C9 C 0.66767(16) 0.17427(18) 0.54376(15) 0.0258(5) Uani 1 1 d . .
C10 C 0.65303(18) -0.0006(2) 0.50754(17) 0.0329(5) Uani 1 1 d . .
H10 H 0.626701 -0.065842 0.512037 0.039 Uiso 1 1 calc R U
C11 C 0.71334(18) 0.01599(19) 0.45247(16) 0.0305(5) Uani 1 1 d . .
H11 H 0.729381 -0.038136 0.419577 0.037 Uiso 1 1 calc R U
C12 C 0.75137(17) 0.11332(18) 0.44483(15) 0.0263(5) Uani 1 1 d . .
C13 C 0.82772(17) 0.13024(19) 0.39407(15) 0.0271(5) Uani 1 1 d . .
H13 H 0.831809 0.068067 0.360496 0.032 Uiso 1 1 calc R U
C14 C 0.81489(16) 0.21967(18) 0.33728(14) 0.0244(4) Uani 1 1 d . .
C15 C 0.84365(17) 0.21194(19) 0.25988(15) 0.0281(5) Uani 1 1 d . .
H15 H 0.862893 0.148323 0.241411 0.034 Uiso 1 1 calc R U
C16 C 0.84378(17) 0.2957(2) 0.21178(15) 0.0280(5) Uani 1 1 d . .
H16 H 0.866141 0.291161 0.161138 0.034 Uiso 1 1 calc R U
C17 C 0.81054(15) 0.38896(19) 0.23761(14) 0.0249(5) Uani 1 1 d . .
C18 C 0.77817(15) 0.38918(18) 0.31267(13) 0.0231(4) Uani 1 1 d . .
C19 C 0.80697(17) 0.48131(19) 0.19195(14) 0.0279(5) Uani 1 1 d . .
H19 H 0.832137 0.483013 0.142501 0.034 Uiso 1 1 calc R U
C20 C 0.76812(17) 0.56639(19) 0.21840(14) 0.0277(5) Uani 1 1 d . .
H20 H 0.766357 0.626638 0.187052 0.033 Uiso 1 1 calc R U
C21 C 0.72978(15) 0.56665(18) 0.29281(14) 0.0252(5) Uani 1 1 d . .
C22 C 0.73680(15) 0.47868(17) 0.34029(13) 0.0226(4) Uani 1 1 d . .
C23 C 0.68451(17) 0.65083(18) 0.32178(15) 0.0275(5) Uani 1 1 d . .
H23 H 0.679468 0.712795 0.292490 0.033 Uiso 1 1 calc R U
C24 C 0.64796(18) 0.64202(19) 0.39268(16) 0.0294(5) Uani 1 1 d . .
H24 H 0.615221 0.697162 0.411858 0.035 Uiso 1 1 calc R U
C25 C 0.65903(17) 0.55111(18) 0.43698(15) 0.0272(5) Uani 1 1 d . .
H25 H 0.633415 0.546247 0.486097 0.033 Uiso 1 1 calc R U
C26 C 0.92155(17) 0.14100(19) 0.45120(16) 0.0287(5) Uani 1 1 d . .
H26A H 0.920672 0.204928 0.482139 0.034 Uiso 1 1 calc R U
H26B H 0.927325 0.084361 0.490493 0.034 Uiso 1 1 calc R U
C27 C 1.00648(18) 0.1411(2) 0.40704(17) 0.0343(6) Uani 1 1 d . .
H27A H 0.999659 0.196097 0.366263 0.041 Uiso 1 1 calc R U
H27B H 1.008862 0.076050 0.377895 0.041 Uiso 1 1 calc R U
C28 C 1.09788(19) 0.1558(2) 0.46319(19) 0.0376(6) Uani 1 1 d . .
H28A H 1.100655 0.106911 0.508443 0.045 Uiso 1 1 calc R U
H28B H 1.149840 0.140335 0.432859 0.045 Uiso 1 1 calc R U
C29 C 1.1104(2) 0.2613(3) 0.4973(2) 0.0472(7) Uani 1 1 d . .
H29A H 1.106151 0.310409 0.452935 0.071 Uiso 1 1 calc R U
H29B H 1.171369 0.266749 0.530392 0.071 Uiso 1 1 calc R U
H29C H 1.061955 0.275389 0.530923 0.071 Uiso 1 1 calc R U
C30 C 0.94192(18) 0.4225(2) 0.57401(17) 0.0336(5) Uani 1 1 d . .
C31 C 1.0246(2) 0.4593(3) 0.6241(2) 0.0488(8) Uani 1 1 d . .
H31A H 1.079185 0.442247 0.598587 0.073 Uiso 1 1 calc R U
H31B H 1.029827 0.427423 0.677528 0.073 Uiso 1 1 calc R U
H31C H 1.020623 0.533005 0.629872 0.073 Uiso 1 1 calc R U
P1 P 0.11493(5) 0.35921(5) 0.23376(5) 0.03633(18) Uani 1 1 d . .
F8 F 0.18869(17) 0.3150(2) 0.30224(16) 0.0744(7) Uani 1 1 d . .
F12 F 0.19049(18) 0.3715(2) 0.17481(16) 0.0719(7) Uani 1 1 d . .
F9 F 0.0940(2) 0.24681(17) 0.20102(15) 0.0714(7) Uani 1 1 d . .
F10 F 0.03907(18) 0.4009(2) 0.16393(15) 0.0744(7) Uani 1 1 d . .
F11 F 0.13566(18) 0.47140(15) 0.26667(15) 0.0659(6) Uani 1 1 d . .
F7 F 0.03637(14) 0.34739(15) 0.29080(13) 0.0531(5) Uani 1 1 d . .
P2 P 0.45498(4) 0.28397(5) 0.39793(4) 0.02693(15) Uani 1 1 d . .
F5 F 0.56090(11) 0.26707(13) 0.38339(10) 0.0380(4) Uani 1 1 d . .
F3 F 0.35100(11) 0.30167(15) 0.41291(10) 0.0431(4) Uani 1 1 d . .
F1 F 0.47366(12) 0.22120(14) 0.48039(10) 0.0419(4) Uani 1 1 d . .
F4 F 0.42640(13) 0.18131(14) 0.34994(11) 0.0465(4) Uani 1 1 d . .
F2 F 0.48602(13) 0.38509(14) 0.44608(13) 0.0517(5) Uani 1 1 d . .
F6 F 0.43496(14) 0.34442(15) 0.31475(12) 0.0496(5) Uani 1 1 d . .

loop_
_atom_site_aniso_label
_atom_site_aniso_U_11
_atom_site_aniso_U_22
_atom_site_aniso_U_33
_atom_site_aniso_U_23
_atom_site_aniso_U_13
_atom_site_aniso_U_12
CU01 0.02475(19) 0.02127(19) 0.02385(19) 0.00119(12) 0.00593(13) 0.00097(12)
N5 0.0266(10) 0.0332(11) 0.0348(11) -0.0043(9) 0.0036(9) -0.0015(8)
N4 0.0237(9) 0.0227(9) 0.0247(9) 0.0012(7) 0.0033(7) 0.0007(7)
N3 0.0222(9) 0.0227(9) 0.0247(9) 0.0003(7) 0.0021(7) -0.0008(7)
N1 0.0244(9) 0.0253(10) 0.0272(10) 0.0034(8) 0.0045(8) 0.0020(7)
N2 0.0241(9) 0.0226(9) 0.0273(9) 0.0019(8) 0.0032(7) 0.0007(7)
C1 0.0314(12) 0.0288(12) 0.0279(11) 0.0009(9) 0.0058(9) 0.0054(9)
C2 0.0385(13) 0.0355(14) 0.0292(12) 0.0031(10) 0.0088(10) 0.0084(11)
C3 0.0343(13) 0.0421(15) 0.0298(12) 0.0080(11) 0.0105(10) 0.0107(11)
C4 0.0260(11) 0.0352(13) 0.0290(12) 0.0085(10) 0.0037(9) 0.0044(10)
C5 0.0214(10) 0.0294(12) 0.0272(11) 0.0052(9) 0.0037(9) 0.0027(9)
C6 0.0292(12) 0.0403(15) 0.0369(13) 0.0126(11) 0.0100(11) 0.0019(10)
C7 0.0282(12) 0.0347(13) 0.0395(14) 0.0119(11) 0.0068(10) -0.0017(10)
C8 0.0253(11) 0.0304(12) 0.0321(12) 0.0076(10) 0.0004(9) 0.0014(9)
C9 0.0220(10) 0.0270(11) 0.0277(11) 0.0066(9) 0.0006(9) 0.0009(9)
C10 0.0317(12) 0.0265(12) 0.0390(13) 0.0049(10) 0.0002(10) -0.0035(10)
C11 0.0312(12) 0.0234(11) 0.0359(13) 0.0001(9) 0.0012(10) -0.0001(9)
C12 0.0273(11) 0.0218(11) 0.0289(11) 0.0009(9) 0.0005(9) 0.0008(9)
C13 0.0273(11) 0.0249(11) 0.0292(11) -0.0019(9) 0.0047(9) -0.0002(9)
C14 0.0216(10) 0.0253(11) 0.0260(11) -0.0040(9) 0.0021(8) -0.0011(8)
C15 0.0255(11) 0.0278(12) 0.0303(12) -0.0037(9) 0.0012(9) 0.0011(9)
C16 0.0258(11) 0.0343(13) 0.0240(11) -0.0037(9) 0.0041(9) -0.0007(9)
C17 0.0211(10) 0.0288(12) 0.0241(10) -0.0011(9) 0.0008(8) -0.0022(9)
C18 0.0201(10) 0.0253(11) 0.0229(10) 0.0012(8) 0.0002(8) -0.0019(8)
C19 0.0258(11) 0.0328(12) 0.0256(11) 0.0023(9) 0.0051(9) -0.0035(9)
C20 0.0275(11) 0.0295(12) 0.0255(11) 0.0038(9) 0.0022(9) -0.0036(9)
C21 0.0211(10) 0.0268(11) 0.0266(11) 0.0004(9) 0.0000(8) -0.0026(8)
C22 0.0201(10) 0.0242(11) 0.0231(10) 0.0011(8) 0.0020(8) -0.0016(8)
C23 0.0288(11) 0.0236(11) 0.0291(12) 0.0021(9) 0.0004(9) 0.0004(9)
C24 0.0300(12) 0.0253(11) 0.0327(12) -0.0003(9) 0.0031(10) 0.0034(9)
C25 0.0282(11) 0.0258(11) 0.0281(11) 0.0001(9) 0.0064(9) 0.0027(9)
C26 0.0274(11) 0.0258(11) 0.0324(12) 0.0011(9) 0.0022(10) 0.0033(9)
C27 0.0282(12) 0.0347(13) 0.0399(14) -0.0001(11) 0.0041(11) -0.0007(10)
C28 0.0298(13) 0.0391(15) 0.0435(15) 0.0016(12) 0.0038(11) 0.0043(11)
C29 0.0398(16) 0.0518(18) 0.0480(17) -0.0116(14) -0.0009(13) -0.0011(13)
C30 0.0305(12) 0.0333(13) 0.0379(13) -0.0049(11) 0.0077(11) 0.0010(10)
C31 0.0355(15) 0.0520(19) 0.0562(19) -0.0157(15) -0.0032(13) -0.0025(13)
P1 0.0385(4) 0.0296(3) 0.0407(4) 0.0062(3) 0.0050(3) 0.0000(3)
F8 0.0612(14) 0.0821(17) 0.0735(15) 0.0193(13) -0.0127(12) 0.0078(12)
F12 0.0718(15) 0.0714(15) 0.0810(16) 0.0095(13) 0.0401(13) 0.0023(12)
F9 0.111(2) 0.0381(11) 0.0660(14) -0.0034(10) 0.0144(13) -0.0034(11)
F10 0.0782(16) 0.0783(17) 0.0620(13) 0.0227(12) -0.0062(12) 0.0193(13)
F11 0.0903(16) 0.0380(10) 0.0745(14) -0.0077(10) 0.0289(12) -0.0235(10)
F7 0.0502(11) 0.0471(11) 0.0649(12) 0.0051(9) 0.0187(9) -0.0091(8)
P2 0.0267(3) 0.0266(3) 0.0275(3) -0.0017(2) 0.0043(2) 0.0013(2)
F5 0.0301(8) 0.0469(9) 0.0378(8) -0.0071(7) 0.0075(6) 0.0040(7)
F3 0.0285(8) 0.0606(11) 0.0408(9) 0.0019(8) 0.0064(7) 0.0059(7)
F1 0.0357(8) 0.0534(10) 0.0353(8) 0.0095(7) 0.0000(7) -0.0002(7)
F4 0.0506(10) 0.0385(9) 0.0473(10) -0.0123(7) -0.0038(8) -0.0038(8)
F2 0.0513(10) 0.0405(10) 0.0685(12) -0.0248(9) 0.0267(9) -0.0120(8)
F6 0.0519(10) 0.0545(11) 0.0451(10) 0.0195(8) 0.0166(8) 0.0170(8)

loop_
_atom_type_symbol
_atom_type_description
_atom_type_scat_dispersion_real
_atom_type_scat_dispersion_imag
_atom_type_scat_source
C C 0.0181 0.0091 'International Tables Vol C Tables 4.2.6.8 and 6.1.1.4'
H H 0.0000 0.0000 'International Tables Vol C Tables 4.2.6.8 and 6.1.1.4'
N N 0.0311 0.0180 'International Tables Vol C Tables 4.2.6.8 and 6.1.1.4'
Cu Cu -1.9646 0.5888 'International Tables Vol C Tables 4.2.6.8 and 6.1.1.4'
P P 0.2955 0.4335 'International Tables Vol C Tables 4.2.6.8 and 6.1.1.4'
F F 0.0727 0.0534 'International Tables Vol C Tables 4.2.6.8 and 6.1.1.4'

loop_
_geom_angle_atom_site_label_1
_geom_angle_atom_site_label_2
_geom_angle_atom_site_label_3
_geom_angle
N2 CU01 N3 90.12(8)
N2 CU01 N1 82.58(8)
N3 CU01 N1 171.48(8)
N2 CU01 N4 154.91(8)
N3 CU01 N4 82.55(8)
N1 CU01 N4 102.26(8)
N2 CU01 N5 109.13(8)
N3 CU01 N5 97.29(8)
N1 CU01 N5 89.29(8)
N4 CU01 N5 95.62(8)
C30 N5 CU01 172.5(2)
C25 N4 C22 118.0(2)
C25 N4 CU01 130.83(17)
C22 N4 CU01 111.06(15)
C14 N3 C18 119.4(2)
C14 N3 CU01 128.52(17)
C18 N3 CU01 112.11(15)
C1 N1 C5 118.2(2)
C1 N1 CU01 131.74(17)
C5 N1 CU01 110.03(16)
C12 N2 C9 120.0(2)
C12 N2 CU01 127.44(17)
C9 N2 CU01 110.81(16)
N1 C1 C2 122.5(2)
N1 C1 H1 118.8
C2 C1 H1 118.8
C3 C2 C1 119.4(3)
C3 C2 H2 120.3
C1 C2 H2 120.3
C2 C3 C4 119.7(2)
C2 C3 H3 120.2
C4 C3 H3 120.2
C5 C4 C3 117.0(2)
C5 C4 C6 118.4(2)
C3 C4 C6 124.6(2)
N1 C5 C4 123.1(2)
N1 C5 C9 116.7(2)
C4 C5 C9 120.2(2)
C7 C6 C4 121.3(2)
C7 C6 H6 119.4
C4 C6 H6 119.4
C6 C7 C8 121.1(2)
C6 C7 H7 119.4
C8 C7 H7 119.4
C9 C8 C10 116.7(2)
C9 C8 C7 118.2(2)
C10 C8 C7 125.1(2)
N2 C9 C8 122.9(2)
N2 C9 C5 116.4(2)
C8 C9 C5 120.7(2)
C11 C10 C8 120.0(2)
C11 C10 H10 120.0
C8 C10 H10 120.0
C10 C11 C12 120.1(2)
C10 C11 H11 120.0
C12 C11 H11 120.0
N2 C12 C11 120.2(2)
N2 C12 C13 118.4(2)
C11 C12 C13 121.1(2)
C12 C13 C14 115.7(2)
C12 C13 C26 108.8(2)
C14 C13 C26 109.5(2)
C12 C13 H13 107.5
C14 C13 H13 107.5
C26 C13 H13 107.5
N3 C14 C15 120.6(2)
N3 C14 C13 119.8(2)
C15 C14 C13 119.4(2)
C16 C15 C14 120.2(2)
C16 C15 H15 119.9
C14 C15 H15 119.9
C15 C16 C17 119.7(2)
C15 C16 H16 120.1
C17 C16 H16 120.1
C18 C17 C16 116.7(2)
C18 C17 C19 118.8(2)
C16 C17 C19 124.5(2)
N3 C18 C17 123.2(2)
N3 C18 C22 116.8(2)
C17 C18 C22 120.0(2)
C20 C19 C17 121.0(2)
C20 C19 H19 119.5
C17 C19 H19 119.5
C19 C20 C21 121.0(2)
C19 C20 H20 119.5
C21 C20 H20 119.5
C22 C21 C23 117.3(2)
C22 C21 C20 118.9(2)
C23 C21 C20 123.9(2)
N4 C22 C21 123.2(2)
N4 C22 C18 116.7(2)
C21 C22 C18 120.1(2)
C24 C23 C21 119.1(2)
C24 C23 H23 120.4
C21 C23 H23 120.4
C23 C24 C25 119.8(2)
C23 C24 H24 120.1
C25 C24 H24 120.1
N4 C25 C24 122.4(2)
N4 C25 H25 118.8
C24 C25 H25 118.8
C27 C26 C13 113.9(2)
C27 C26 H26A 108.8
C13 C26 H26A 108.8
C27 C26 H26B 108.8
C13 C26 H26B 108.8
H26A C26 H26B 107.7
C26 C27 C28 113.5(2)
C26 C27 H27A 108.9
C28 C27 H27A 108.9
C26 C27 H27B 108.9
C28 C27 H27B 108.9
H27A C27 H27B 107.7
C29 C28 C27 113.5(2)
C29 C28 H28A 108.9
C27 C28 H28A 108.9
C29 C28 H28B 108.9
C27 C28 H28B 108.9
H28A C28 H28B 107.7
C28 C29 H29A 109.5
C28 C29 H29B 109.5
H29A C29 H29B 109.5
C28 C29 H29C 109.5
H29A C29 H29C 109.5
H29B C29 H29C 109.5
N5 C30 C31 179.0(3)
C30 C31 H31A 109.5
C30 C31 H31B 109.5
H31A C31 H31B 109.5
C30 C31 H31C 109.5
H31A C31 H31C 109.5
H31B C31 H31C 109.5
F8 P1 F12 91.48(15)
F8 P1 F10 178.38(16)
F12 P1 F10 88.94(15)
F8 P1 F11 90.97(15)
F12 P1 F11 90.26(13)
F10 P1 F11 90.59(15)
F8 P1 F9 88.99(15)
F12 P1 F9 89.90(14)
F10 P1 F9 89.45(15)
F11 P1 F9 179.84(15)
F8 P1 F7 90.26(13)
F12 P1 F7 178.21(14)
F10 P1 F7 89.31(13)
F11 P1 F7 90.12(11)
F9 P1 F7 89.72(13)
F3 P2 F2 90.39(10)
F3 P2 F6 90.13(10)
F2 P2 F6 91.43(12)
F3 P2 F1 89.47(9)
F2 P2 F1 89.85(11)
F6 P2 F1 178.67(12)
F3 P2 F4 90.95(10)
F2 P2 F4 178.56(11)
F6 P2 F4 89.10(11)
F1 P2 F4 89.63(10)
F3 P2 F5 179.35(11)
F2 P2 F5 88.97(9)
F6 P2 F5 89.97(10)
F1 P2 F5 90.45(9)
F4 P2 F5 89.70(10)

loop_
_geom_bond_atom_site_label_1
_geom_bond_atom_site_label_2
_geom_bond_distance
CU01 N2 1.995(2)
CU01 N3 2.001(2)
CU01 N1 2.021(2)
CU01 N4 2.028(2)
CU01 N5 2.261(2)
N5 C30 1.148(4)
N4 C25 1.325(3)
N4 C22 1.366(3)
N3 C14 1.329(3)
N3 C18 1.361(3)
N1 C1 1.324(3)
N1 C5 1.369(3)
N2 C12 1.333(3)
N2 C9 1.358(3)
C1 C2 1.402(4)
C1 H1 0.9500
C2 C3 1.377(4)
C2 H2 0.9500
C3 C4 1.406(4)
C3 H3 0.9500
C4 C5 1.401(3)
C4 C6 1.436(4)
C5 C9 1.429(3)
C6 C7 1.359(4)
C6 H6 0.9500
C7 C8 1.438(4)
C7 H7 0.9500
C8 C9 1.400(3)
C8 C10 1.403(4)
C10 C11 1.376(4)
C10 H10 0.9500
C11 C12 1.411(3)
C11 H11 0.9500
C12 C13 1.508(3)
C13 C14 1.509(3)
C13 C26 1.560(3)
C13 H13 1.0000
C14 C15 1.417(3)
C15 C16 1.366(4)
C15 H15 0.9500
C16 C17 1.412(3)
C16 H16 0.9500
C17 C18 1.400(3)
C17 C19 1.434(3)
C18 C22 1.431(3)
C19 C20 1.359(4)
C19 H19 0.9500
C20 C21 1.433(3)
C20 H20 0.9500
C21 C22 1.401(3)
C21 C23 1.412(3)
C23 C24 1.370(4)
C23 H23 0.9500
C24 C25 1.406(3)
C24 H24 0.9500
C25 H25 0.9500
C26 C27 1.528(4)
C26 H26A 0.9900
C26 H26B 0.9900
C27 C28 1.529(4)
C27 H27A 0.9900
C27 H27B 0.9900
C28 C29 1.505(4)
C28 H28A 0.9900
C28 H28B 0.9900
C29 H29A 0.9800
C29 H29B 0.9800
C29 H29C 0.9800
C30 C31 1.449(4)
C31 H31A 0.9800
C31 H31B 0.9800
C31 H31C 0.9800
P1 F8 1.567(2)
P1 F12 1.586(2)
P1 F10 1.588(2)
P1 F11 1.593(2)
P1 F9 1.595(2)
P1 F7 1.597(2)
P2 F3 1.5881(17)
P2 F2 1.5900(18)
P2 F6 1.5924(18)
P2 F1 1.5967(17)
P2 F4 1.5987(18)
P2 F5 1.6120(16)

loop_
_geom_torsion_atom_site_label_1
_geom_torsion_atom_site_label_2
_geom_torsion_atom_site_label_3
_geom_torsion_atom_site_label_4
_geom_torsion
C5 N1 C1 C2 -2.4(4)
CU01 N1 C1 C2 175.78(19)
N1 C1 C2 C3 -1.1(4)
C1 C2 C3 C4 2.5(4)
C2 C3 C4 C5 -0.4(4)
C2 C3 C4 C6 178.4(2)
C1 N1 C5 C4 4.8(3)
CU01 N1 C5 C4 -173.80(19)
C1 N1 C5 C9 -172.9(2)
CU01 N1 C5 C9 8.5(3)
C3 C4 C5 N1 -3.4(4)
C6 C4 C5 N1 177.8(2)
C3 C4 C5 C9 174.2(2)
C6 C4 C5 C9 -4.6(3)
C5 C4 C6 C7 1.0(4)
C3 C4 C6 C7 -177.8(3)
C4 C6 C7 C8 2.6(4)
C6 C7 C8 C9 -2.5(4)
C6 C7 C8 C10 175.8(3)
C12 N2 C9 C8 0.1(3)
CU01 N2 C9 C8 166.12(18)
C12 N2 C9 C5 176.6(2)
CU01 N2 C9 C5 -17.3(2)
C10 C8 C9 N2 -3.2(4)
C7 C8 C9 N2 175.2(2)
C10 C8 C9 C5 -179.6(2)
C7 C8 C9 C5 -1.2(3)
N1 C5 C9 N2 5.9(3)
C4 C5 C9 N2 -171.9(2)
N1 C5 C9 C8 -177.5(2)
C4 C5 C9 C8 4.8(3)
C9 C8 C10 C11 3.6(4)
C7 C8 C10 C11 -174.8(2)
C8 C10 C11 C12 -1.0(4)
C9 N2 C12 C11 2.7(3)
CU01 N2 C12 C11 -160.80(18)
C9 N2 C12 C13 -170.8(2)
CU01 N2 C12 C13 25.7(3)
C10 C11 C12 N2 -2.3(4)
C10 C11 C12 C13 171.1(2)
N2 C12 C13 C14 -53.3(3)
C11 C12 C13 C14 133.3(2)
N2 C12 C13 C26 70.4(3)
C11 C12 C13 C26 -103.0(3)
C18 N3 C14 C15 -0.2(3)
CU01 N3 C14 C15 -179.12(16)
C18 N3 C14 C13 175.1(2)
CU01 N3 C14 C13 -3.9(3)
C12 C13 C14 N3 41.8(3)
C26 C13 C14 N3 -81.6(3)
C12 C13 C14 C15 -142.9(2)
C26 C13 C14 C15 93.8(3)
N3 C14 C15 C16 3.7(3)
C13 C14 C15 C16 -171.5(2)
C14 C15 C16 C17 -3.3(4)
C15 C16 C17 C18 -0.4(3)
C15 C16 C17 C19 -179.6(2)
C14 N3 C18 C17 -3.9(3)
CU01 N3 C18 C17 175.25(17)
C14 N3 C18 C22 175.5(2)
CU01 N3 C18 C22 -5.4(2)
C16 C17 C18 N3 4.1(3)
C19 C17 C18 N3 -176.6(2)
C16 C17 C18 C22 -175.2(2)
C19 C17 C18 C22 4.1(3)
C18 C17 C19 C20 -3.8(3)
C16 C17 C19 C20 175.4(2)
C17 C19 C20 C21 0.2(4)
C19 C20 C21 C22 3.0(3)
C19 C20 C21 C23 -176.8(2)
C25 N4 C22 C21 3.5(3)
CU01 N4 C22 C21 -173.76(17)
C25 N4 C22 C18 -175.0(2)
CU01 N4 C22 C18 7.7(2)
C23 C21 C22 N4 -1.3(3)
C20 C21 C22 N4 178.9(2)
C23 C21 C22 C18 177.2(2)
C20 C21 C22 C18 -2.6(3)
N3 C18 C22 N4 -1.7(3)
C17 C18 C22 N4 177.7(2)
N3 C18 C22 C21 179.7(2)
C17 C18 C22 C21 -0.9(3)
C22 C21 C23 C24 -1.7(3)
C20 C21 C23 C24 178.1(2)
C21 C23 C24 C25 2.4(4)
C22 N4 C25 C24 -2.8(4)
CU01 N4 C25 C24 173.89(18)
C23 C24 C25 N4 -0.2(4)
C12 C13 C26 C27 170.5(2)
C14 C13 C26 C27 -62.2(3)
C13 C26 C27 C28 177.8(2)
C26 C27 C28 C29 -70.7(3)
